data_7229274
loop_
_publ_author_name
'Meng, Xiangmin'
'Cui, Liansheng'
'Wang, Xingping'
'Zhang, Xiaoyin'
'Zhang, Xia'
'Bi, Shuang-Yu'

_publ_section_title
;
 Syntheses, structural diversity, magnetic properties and dyes absorption
 of various Co(II) MOFs based on a semi-flexible
 4-(3,5-dicarboxylatobenzyloxy)benzoic acid&#x2020;
;
_journal_name_full CrystEngComm
_journal_paper_doi 10.1039/C7CE01229B
_journal_year 2017
_chemical_formula_moiety 'C29 H22 Co N4 O7, C4 H8 O2'
_chemical_formula_sum 'C33 H30 Co N4 O9'
_chemical_formula_weight 685.54
_space_group_crystal_system monoclinic
_space_group_IT_number 14
_space_group_name_Hall '-P 2ybc'
_space_group_name_H-M_alt 'P 1 21/c 1'
_symmetry_space_group_name_Hall '-P 2ybc'
_symmetry_space_group_name_H-M 'P 1 21/c 1'
_atom_sites_solution_hydrogens geom
_atom_sites_solution_primary dual
_audit_creation_date 2017-01-16
_audit_creation_method
;
Olex2 1.2-alpha
(compiled 2017.01.04 svn.r3372 for OlexSys, GUI svn.r5292)
;
_audit_update_record
;
2017-07-02 deposited with the CCDC.
2017-10-04 downloaded from the CCDC.
;
_cell_angle_alpha 90
_cell_angle_beta 109.826(2)
_cell_angle_gamma 90
_cell_formula_units_Z 4
_cell_length_a 14.315(2)
_cell_length_b 12.4647(17)
_cell_length_c 18.515(3)
_cell_measurement_reflns_used 9980
_cell_measurement_temperature 296.15
_cell_measurement_theta_max 27.465
_cell_measurement_theta_min 2.227
_cell_volume 3107.9(8)
_computing_cell_refinement 'SAINT v7.68A (Bruker, 2009)'
_computing_data_reduction 'SAINT v7.68A (Bruker, 2009)'
_computing_molecular_graphics 'Olex2 (Dolomanov et al., 2009)'
_computing_publication_material 'Olex2 (Dolomanov et al., 2009)'
_computing_structure_refinement 'ShelXL (Sheldrick, 2015)'
_computing_structure_solution 'ShelXT (Sheldrick, 2015)'
_diffrn_ambient_temperature 296.15
_diffrn_measured_fraction_theta_full 0.998
_diffrn_measured_fraction_theta_max 0.996
_diffrn_measurement_device_type 'Bruker APEX-II CCD'
_diffrn_measurement_method '\f and \w scans'
_diffrn_radiation_monochromator graphite
_diffrn_radiation_type MoK\a
_diffrn_radiation_wavelength 0.71073
_diffrn_reflns_av_R_equivalents 0.0320
_diffrn_reflns_av_unetI/netI 0.0305
_diffrn_reflns_Laue_measured_fraction_full 0.998
_diffrn_reflns_Laue_measured_fraction_max 0.996
_diffrn_reflns_limit_h_max 18
_diffrn_reflns_limit_h_min -18
_diffrn_reflns_limit_k_max 15
_diffrn_reflns_limit_k_min -16
_diffrn_reflns_limit_l_max 23
_diffrn_reflns_limit_l_min -24
_diffrn_reflns_number 26661
_diffrn_reflns_point_group_measured_fraction_full 0.998
_diffrn_reflns_point_group_measured_fraction_max 0.996
_diffrn_reflns_theta_full 25.242
_diffrn_reflns_theta_max 27.525
_diffrn_reflns_theta_min 1.512
_diffrn_standards_number 0
_exptl_absorpt_coefficient_mu 0.615
_exptl_absorpt_correction_T_max 0.7456
_exptl_absorpt_correction_T_min 0.6085
_exptl_absorpt_correction_type multi-scan
_exptl_absorpt_process_details
'SADABS-2008/1 (Bruker,2008) was used for absorption correction. wR2(int) was 0.1048 before and 0.0515 after correction. The Ratio of minimum to maximum transmission is 0.8161. The \l/2 correction factor is 0.0015.'
_exptl_crystal_colour violet
_exptl_crystal_colour_primary violet
_exptl_crystal_density_diffrn 1.465
_exptl_crystal_description block
_exptl_crystal_F_000 1420
_exptl_crystal_size_max 0.32
_exptl_crystal_size_mid 0.25
_exptl_crystal_size_min 0.12
_refine_diff_density_max 0.516
_refine_diff_density_min -0.440
_refine_diff_density_rms 0.085
_refine_ls_extinction_method none
_refine_ls_goodness_of_fit_ref 1.029
_refine_ls_hydrogen_treatment constr
_refine_ls_matrix_type full
_refine_ls_number_parameters 426
_refine_ls_number_reflns 7127
_refine_ls_number_restraints 0
_refine_ls_restrained_S_all 1.029
_refine_ls_R_factor_all 0.0482
_refine_ls_R_factor_gt 0.0398
_refine_ls_shift/su_max 0.001
_refine_ls_shift/su_mean 0.000
_refine_ls_structure_factor_coef Fsqd
_refine_ls_weighting_details 'w=1/[\s^2^(Fo^2^)+(0.0770P)^2^+1.1210P] where P=(Fo^2^+2Fc^2^)/3'
_refine_ls_weighting_scheme calc
_refine_ls_wR_factor_gt 0.1146
_refine_ls_wR_factor_ref 0.1215
_reflns_Friedel_coverage 0.000
_reflns_number_gt 6038
_reflns_number_total 7127
_reflns_threshold_expression 'I > 2\s(I)'
_cod_data_source_file c7ce01229b2.cif
_cod_data_source_block mo_2_0m
_cod_original_cell_volume 3108.0(7)
_cod_database_code 7229274
_shelx_shelxl_version_number 2014/7
_shelx_space_group_comment
;
The symmetry employed for this shelxl refinement is uniquely defined
by the following loop, which should always be used as a source of
symmetry information in preference to the above space-group names.
They are only intended as comments.
;
_olex2_refinement_description
;
1. Fixed Uiso
 At 1.2 times of:
  All C(H) groups, All C(H,H) groups
 At 1.5 times of:
  All C(H,H,H) groups, All O(H) groups
2.a Secondary CH2 refined with riding coordinates:
 C8(H8A,H8B), C30(H30A,H30B), C31(H31A,H31B), C32(H32A,H32B), C33(H33A,H33B)
2.b Aromatic/amide H refined with riding coordinates:
 C3(H3), C5(H5), C7(H7A), C11(H11), C12(H12), C14(H14), C15(H15), C17(H17),
 C18(H18), C19(H19), C21(H21), C23(H23), C25(H25), C27(H27), C28(H28), C29(H29)
2.c Idealised Me refined as rotating group:
 C26(H26A,H26B,H26C)
2.d Idealised tetrahedral OH refined as rotating group:
 O7(H7)
;
_olex2_submission_special_instructions 'No special instructions were received'

loop_
_space_group_symop_operation_xyz
'x, y, z'
'-x, y+1/2, -z+1/2'
'-x, -y, -z'
'x, -y-1/2, z-1/2'

loop_
_atom_site_label
_atom_site_type_symbol
_atom_site_fract_x
_atom_site_fract_y
_atom_site_fract_z
_atom_site_U_iso_or_equiv
_atom_site_adp_type
_atom_site_occupancy
_atom_site_site_symmetry_order
_atom_site_calc_flag
_atom_site_refinement_flags_posn
Co1 Co 0.68729(2) 0.34744(2) 0.80373(2) 0.02175(9) Uani 1 1 d .
O1 O 0.50728(11) 0.38926(13) 0.68376(8) 0.0370(3) Uani 1 1 d .
O2 O 0.65679(10) 0.32948(12) 0.69269(8) 0.0334(3) Uani 1 1 d .
O3 O 0.71285(10) 0.19487(12) 0.45087(8) 0.0322(3) Uani 1 1 d .
O4 O 0.60266(10) 0.24533(12) 0.34125(7) 0.0328(3) Uani 1 1 d .
O5 O 0.25813(11) 0.33181(13) 0.35681(10) 0.0447(4) Uani 1 1 d .
O6 O -0.09158(12) 0.44973(14) 0.04851(9) 0.0471(4) Uani 1 1 d .
O7 O -0.13606(12) 0.28702(15) 0.07632(9) 0.0493(4) Uani 1 1 d .
H7 H -0.1797 0.2939 0.0343 0.074 Uiso 1 1 calc GR
N1 N 0.68782(11) 0.50359(13) 0.83326(9) 0.0276(3) Uani 1 1 d .
N2 N 0.73419(11) 0.66116(12) 0.88809(10) 0.0274(3) Uani 1 1 d .
N3 N 1.02353(11) 0.77462(13) 1.10334(9) 0.0274(3) Uani 1 1 d .
N4 N 1.17120(11) 0.70967(13) 1.16826(9) 0.0267(3) Uani 1 1 d .
C1 C 0.56694(14) 0.35649(14) 0.65400(10) 0.0252(4) Uani 1 1 d .
C2 C 0.53738(13) 0.34712(14) 0.56825(10) 0.0231(4) Uani 1 1 d .
C3 C 0.60028(13) 0.30185(15) 0.53357(10) 0.0233(3) Uani 1 1 d .
H3 H 0.6620 0.2756 0.5637 0.028 Uiso 1 1 calc R
C4 C 0.57112(13) 0.29564(15) 0.45388(10) 0.0234(4) Uani 1 1 d .
C5 C 0.47895(14) 0.33668(15) 0.40943(10) 0.0265(4) Uani 1 1 d .
H5 H 0.4600 0.3340 0.3562 0.032 Uiso 1 1 calc R
C6 C 0.41523(13) 0.38129(16) 0.44304(11) 0.0259(4) Uani 1 1 d .
C7 C 0.44455(13) 0.38623(16) 0.52259(10) 0.0255(4) Uani 1 1 d .
H7A H 0.4021 0.4158 0.5457 0.031 Uiso 1 1 calc R
C8 C 0.31610(14) 0.42318(17) 0.39272(12) 0.0319(4) Uani 1 1 d .
H8A H 0.2838 0.4617 0.4232 0.038 Uiso 1 1 calc R
H8B H 0.3242 0.4716 0.3542 0.038 Uiso 1 1 calc R
C9 C 0.63420(13) 0.24221(15) 0.41440(10) 0.0247(4) Uani 1 1 d .
C10 C 0.17731(14) 0.34831(17) 0.29324(13) 0.0347(5) Uani 1 1 d .
C11 C 0.13065(17) 0.2546(2) 0.25679(15) 0.0489(6) Uani 1 1 d .
H11 H 0.1555 0.1878 0.2763 0.059 Uiso 1 1 calc R
C12 C 0.04756(17) 0.2622(2) 0.19170(14) 0.0455(6) Uani 1 1 d .
H12 H 0.0161 0.2000 0.1677 0.055 Uiso 1 1 calc R
C13 C 0.01036(15) 0.36158(18) 0.16166(12) 0.0341(4) Uani 1 1 d .
C14 C 0.05734(14) 0.45449(18) 0.19817(12) 0.0342(4) Uani 1 1 d .
H14 H 0.0330 0.5212 0.1779 0.041 Uiso 1 1 calc R
C15 C 0.14022(14) 0.44843(17) 0.26456(12) 0.0330(4) Uani 1 1 d .
H15 H 0.1704 0.5106 0.2894 0.040 Uiso 1 1 calc R
C16 C -0.07718(15) 0.37181(19) 0.09035(12) 0.0352(5) Uani 1 1 d .
C17 C 0.61309(15) 0.57753(17) 0.80125(13) 0.0369(5) Uani 1 1 d .
H17 H 0.5530 0.5627 0.7628 0.044 Uiso 1 1 calc R
C18 C 0.64039(16) 0.67406(18) 0.83412(14) 0.0405(5) Uani 1 1 d .
H18 H 0.6035 0.7371 0.8228 0.049 Uiso 1 1 calc R
C19 C 0.75893(14) 0.55675(15) 0.88520(11) 0.0288(4) Uani 1 1 d .
H19 H 0.8185 0.5265 0.9159 0.035 Uiso 1 1 calc R
C20 C 0.79513(13) 0.74325(15) 0.93494(11) 0.0264(4) Uani 1 1 d .
C21 C 0.87844(13) 0.71590(15) 0.99744(11) 0.0274(4) Uani 1 1 d .
H21 H 0.8952 0.6446 1.0101 0.033 Uiso 1 1 calc R
C22 C 0.93549(13) 0.79880(15) 1.04016(11) 0.0265(4) Uani 1 1 d .
C23 C 0.91002(14) 0.90556(16) 1.02356(12) 0.0319(4) Uani 1 1 d .
H23 H 0.9493 0.9595 1.0536 0.038 Uiso 1 1 calc R
C24 C 0.82568(15) 0.93181(16) 0.96203(13) 0.0324(4) Uani 1 1 d .
C25 C 0.76899(14) 0.84973(15) 0.91723(12) 0.0297(4) Uani 1 1 d .
H25 H 0.7132 0.8663 0.8752 0.036 Uiso 1 1 calc R
C26 C 0.79574(19) 1.04760(18) 0.94331(17) 0.0495(6) Uani 1 1 d .
H26A H 0.8078 1.0679 0.8972 0.074 Uiso 1 1 calc GR
H26B H 0.8340 1.0926 0.9849 0.074 Uiso 1 1 calc GR
H26C H 0.7264 1.0558 0.9359 0.074 Uiso 1 1 calc GR
C27 C 1.05539(16) 0.8258(2) 1.17372(13) 0.0407(5) Uani 1 1 d .
H27 H 1.0215 0.8784 1.1905 0.049 Uiso 1 1 calc R
C28 C 1.14511(15) 0.78446(19) 1.21322(12) 0.0377(5) Uani 1 1 d .
H28 H 1.1836 0.8033 1.2630 0.045 Uiso 1 1 calc R
C29 C 1.09665(13) 0.70611(15) 1.10302(10) 0.0266(4) Uani 1 1 d .
H29 H 1.0944 0.6621 1.0619 0.032 Uiso 1 1 calc R
O8 O 0.45083(19) 0.0781(2) 0.40292(18) 0.0943(8) Uani 1 1 d .
O9 O 0.2587(2) -0.0052(3) 0.34337(19) 0.1132(11) Uani 1 1 d .
C30 C 0.3954(3) 0.0822(4) 0.3225(3) 0.0928(13) Uani 1 1 d .
H30A H 0.4404 0.0783 0.2935 0.111 Uiso 1 1 calc R
H30B H 0.3597 0.1497 0.3103 0.111 Uiso 1 1 calc R
C31 C 0.3254(5) -0.0061(5) 0.3008(3) 0.133(2) Uani 1 1 d .
H31A H 0.2876 -0.0013 0.2464 0.159 Uiso 1 1 calc R
H31B H 0.3616 -0.0734 0.3097 0.159 Uiso 1 1 calc R
C32 C 0.3159(4) -0.0053(4) 0.4239(3) 0.1056(15) Uani 1 1 d .
H32A H 0.2713 0.0003 0.4531 0.127 Uiso 1 1 calc R
H32B H 0.3512 -0.0729 0.4372 0.127 Uiso 1 1 calc R
C33 C 0.3854(3) 0.0801(4) 0.4449(2) 0.0887(11) Uani 1 1 d .
H33A H 0.3500 0.1479 0.4360 0.106 Uiso 1 1 calc R
H33B H 0.4233 0.0752 0.4993 0.106 Uiso 1 1 calc R

loop_
_atom_site_aniso_label
_atom_site_aniso_U_11
_atom_site_aniso_U_22
_atom_site_aniso_U_33
_atom_site_aniso_U_23
_atom_site_aniso_U_13
_atom_site_aniso_U_12
Co1 0.02123(13) 0.02679(15) 0.01545(14) -0.00063(9) 0.00391(9) -0.00084(9)
O1 0.0404(8) 0.0493(9) 0.0249(7) -0.0069(6) 0.0157(6) -0.0013(7)
O2 0.0302(7) 0.0494(9) 0.0158(6) 0.0004(6) 0.0016(5) 0.0015(6)
O3 0.0242(6) 0.0431(8) 0.0260(7) -0.0010(6) 0.0043(5) 0.0069(6)
O4 0.0320(7) 0.0475(8) 0.0169(6) -0.0029(6) 0.0055(5) 0.0090(6)
O5 0.0281(7) 0.0384(8) 0.0466(10) 0.0070(7) -0.0146(7) -0.0027(6)
O6 0.0460(9) 0.0544(10) 0.0291(8) 0.0073(7) -0.0026(7) -0.0070(8)
O7 0.0399(9) 0.0569(11) 0.0336(9) 0.0076(8) -0.0103(7) -0.0126(8)
N1 0.0282(7) 0.0284(8) 0.0230(8) -0.0003(6) 0.0045(6) 0.0011(6)
N2 0.0227(7) 0.0261(8) 0.0275(8) -0.0019(6) 0.0007(6) 0.0025(6)
N3 0.0215(7) 0.0321(8) 0.0257(8) -0.0046(7) 0.0040(6) 0.0018(6)
N4 0.0235(7) 0.0348(9) 0.0201(7) -0.0014(6) 0.0052(6) 0.0012(6)
C1 0.0289(9) 0.0281(9) 0.0172(8) -0.0013(7) 0.0062(7) -0.0053(7)
C2 0.0231(8) 0.0284(9) 0.0150(8) -0.0020(7) 0.0027(6) -0.0036(7)
C3 0.0200(8) 0.0290(9) 0.0172(8) -0.0003(7) 0.0014(6) 0.0004(7)
C4 0.0223(8) 0.0280(9) 0.0179(8) -0.0014(7) 0.0040(6) -0.0008(7)
C5 0.0252(8) 0.0352(10) 0.0147(8) -0.0017(7) 0.0010(7) 0.0002(7)
C6 0.0204(8) 0.0312(9) 0.0219(9) 0.0010(7) 0.0014(7) -0.0006(7)
C7 0.0210(8) 0.0323(9) 0.0223(9) -0.0029(7) 0.0061(7) -0.0002(7)
C8 0.0224(8) 0.0384(11) 0.0286(10) -0.0009(8) 0.0002(7) 0.0027(8)
C9 0.0230(8) 0.0291(9) 0.0199(8) -0.0019(7) 0.0044(7) -0.0016(7)
C10 0.0222(9) 0.0400(12) 0.0332(11) 0.0028(9) -0.0020(8) 0.0004(8)
C11 0.0373(11) 0.0357(12) 0.0548(15) -0.0006(11) -0.0089(10) 0.0056(9)
C12 0.0342(11) 0.0426(13) 0.0462(13) -0.0068(11) -0.0041(10) -0.0001(9)
C13 0.0260(9) 0.0460(12) 0.0259(10) 0.0008(8) 0.0029(8) -0.0020(8)
C14 0.0270(9) 0.0411(11) 0.0288(10) 0.0100(9) 0.0021(8) -0.0035(8)
C15 0.0255(9) 0.0374(11) 0.0299(10) 0.0042(8) 0.0012(8) -0.0051(8)
C16 0.0294(10) 0.0477(12) 0.0226(10) -0.0002(9) 0.0012(8) -0.0032(9)
C17 0.0276(9) 0.0362(11) 0.0368(11) -0.0012(9) -0.0023(8) 0.0032(8)
C18 0.0290(10) 0.0337(11) 0.0459(13) -0.0026(9) -0.0040(9) 0.0079(8)
C19 0.0260(8) 0.0268(9) 0.0276(9) -0.0001(7) 0.0012(7) 0.0042(7)
C20 0.0240(8) 0.0251(9) 0.0271(9) -0.0015(7) 0.0048(7) 0.0027(7)
C21 0.0244(8) 0.0242(9) 0.0290(10) 0.0002(7) 0.0032(7) 0.0037(7)
C22 0.0211(8) 0.0295(9) 0.0271(9) -0.0014(8) 0.0059(7) 0.0031(7)
C23 0.0282(9) 0.0264(10) 0.0387(11) -0.0048(8) 0.0083(8) -0.0021(7)
C24 0.0312(9) 0.0240(9) 0.0414(11) 0.0019(8) 0.0117(9) 0.0030(7)
C25 0.0274(9) 0.0270(10) 0.0310(10) 0.0036(8) 0.0050(8) 0.0055(7)
C26 0.0486(13) 0.0248(10) 0.0681(17) 0.0052(11) 0.0106(12) 0.0040(9)
C27 0.0327(10) 0.0551(14) 0.0321(11) -0.0155(10) 0.0082(9) 0.0092(10)
C28 0.0308(10) 0.0553(13) 0.0233(9) -0.0109(9) 0.0041(8) 0.0046(9)
C29 0.0258(8) 0.0289(9) 0.0226(9) -0.0027(7) 0.0051(7) 0.0018(7)
O8 0.0643(15) 0.103(2) 0.114(2) -0.0048(17) 0.0279(15) -0.0155(14)
O9 0.0918(19) 0.145(3) 0.104(2) -0.022(2) 0.0350(18) -0.059(2)
C30 0.099(3) 0.097(3) 0.100(3) -0.012(2) 0.058(3) -0.024(2)
C31 0.182(6) 0.137(4) 0.101(3) -0.043(3) 0.076(4) -0.076(4)
C32 0.116(3) 0.111(3) 0.108(3) 0.007(3) 0.061(3) -0.034(3)
C33 0.094(3) 0.092(3) 0.079(2) -0.002(2) 0.028(2) -0.013(2)

loop_
_atom_type_symbol
_atom_type_description
_atom_type_scat_dispersion_real
_atom_type_scat_dispersion_imag
_atom_type_scat_source
C C 0.0033 0.0016 'International Tables Vol C Tables 4.2.6.8 and 6.1.1.4'
H H 0.0000 0.0000 'International Tables Vol C Tables 4.2.6.8 and 6.1.1.4'
Co Co 0.3494 0.9721 'International Tables Vol C Tables 4.2.6.8 and 6.1.1.4'
N N 0.0061 0.0033 'International Tables Vol C Tables 4.2.6.8 and 6.1.1.4'
O O 0.0106 0.0060 'International Tables Vol C Tables 4.2.6.8 and 6.1.1.4'

loop_
_geom_angle_atom_site_label_1
_geom_angle_atom_site_label_2
_geom_angle_atom_site_label_3
_geom_angle
_geom_angle_site_symmetry_1
_geom_angle_site_symmetry_3
O2 Co1 N1 111.84(6) . .
O2 Co1 N4 94.32(6) . 3_767
O4 Co1 O2 110.99(6) 4_566 .
O4 Co1 N1 114.67(6) 4_566 .
O4 Co1 N4 112.51(6) 4_566 3_767
N1 Co1 N4 110.78(6) . 3_767
C1 O2 Co1 112.23(12) . .
C9 O4 Co1 108.61(12) . 4_565
C10 O5 C8 118.11(16) . .
C16 O7 H7 109.5 . .
C17 N1 Co1 126.45(13) . .
C19 N1 Co1 127.80(13) . .
C19 N1 C17 105.74(16) . .
C18 N2 C20 126.67(16) . .
C19 N2 C18 106.59(16) . .
C19 N2 C20 126.67(16) . .
C27 N3 C22 126.24(16) . .
C29 N3 C22 126.72(16) . .
C29 N3 C27 106.68(16) . .
C28 N4 Co1 121.97(13) . 3_767
C29 N4 Co1 130.43(13) . 3_767
C29 N4 C28 105.98(16) . .
O1 C1 O2 123.44(17) . .
O1 C1 C2 120.58(17) . .
O2 C1 C2 115.98(16) . .
C3 C2 C1 121.67(16) . .
C3 C2 C7 119.57(16) . .
C7 C2 C1 118.75(16) . .
C2 C3 H3 119.9 . .
C2 C3 C4 120.23(16) . .
C4 C3 H3 119.9 . .
C3 C4 C5 119.26(16) . .
C3 C4 C9 121.90(16) . .
C5 C4 C9 118.80(16) . .
C4 C5 H5 119.4 . .
C6 C5 C4 121.22(17) . .
C6 C5 H5 119.4 . .
C5 C6 C7 119.12(16) . .
C5 C6 C8 119.27(17) . .
C7 C6 C8 121.61(17) . .
C2 C7 H7A 119.7 . .
C6 C7 C2 120.59(17) . .
C6 C7 H7A 119.7 . .
O5 C8 C6 106.74(16) . .
O5 C8 H8A 110.4 . .
O5 C8 H8B 110.4 . .
C6 C8 H8A 110.4 . .
C6 C8 H8B 110.4 . .
H8A C8 H8B 108.6 . .
O3 C9 O4 121.27(17) . .
O3 C9 C4 121.95(16) . .
O4 C9 C4 116.76(15) . .
O5 C10 C11 114.76(19) . .
O5 C10 C15 124.77(19) . .
C15 C10 C11 120.47(19) . .
C10 C11 H11 120.2 . .
C12 C11 C10 119.6(2) . .
C12 C11 H11 120.2 . .
C11 C12 H12 119.6 . .
C11 C12 C13 120.7(2) . .
C13 C12 H12 119.6 . .
C12 C13 C14 119.40(19) . .
C12 C13 C16 121.7(2) . .
C14 C13 C16 118.9(2) . .
C13 C14 H14 119.7 . .
C15 C14 C13 120.7(2) . .
C15 C14 H14 119.7 . .
C10 C15 C14 119.2(2) . .
C10 C15 H15 120.4 . .
C14 C15 H15 120.4 . .
O6 C16 O7 123.69(19) . .
O6 C16 C13 123.0(2) . .
O7 C16 C13 113.30(19) . .
N1 C17 H17 125.1 . .
C18 C17 N1 109.77(18) . .
C18 C17 H17 125.1 . .
N2 C18 H18 126.7 . .
C17 C18 N2 106.53(18) . .
C17 C18 H18 126.7 . .
N1 C19 N2 111.37(16) . .
N1 C19 H19 124.3 . .
N2 C19 H19 124.3 . .
C21 C20 N2 120.18(16) . .
C25 C20 N2 118.73(17) . .
C25 C20 C21 121.10(18) . .
C20 C21 H21 121.2 . .
C22 C21 C20 117.65(17) . .
C22 C21 H21 121.2 . .
C21 C22 N3 119.63(17) . .
C21 C22 C23 121.95(17) . .
C23 C22 N3 118.42(17) . .
C22 C23 H23 120.1 . .
C22 C23 C24 119.86(18) . .
C24 C23 H23 120.1 . .
C23 C24 C25 118.99(18) . .
C23 C24 C26 120.8(2) . .
C25 C24 C26 120.17(19) . .
C20 C25 C24 120.42(18) . .
C20 C25 H25 119.8 . .
C24 C25 H25 119.8 . .
C24 C26 H26A 109.5 . .
C24 C26 H26B 109.5 . .
C24 C26 H26C 109.5 . .
H26A C26 H26B 109.5 . .
H26A C26 H26C 109.5 . .
H26B C26 H26C 109.5 . .
N3 C27 H27 126.7 . .
C28 C27 N3 106.54(18) . .
C28 C27 H27 126.7 . .
N4 C28 H28 125.3 . .
C27 C28 N4 109.48(18) . .
C27 C28 H28 125.3 . .
N3 C29 H29 124.3 . .
N4 C29 N3 111.30(16) . .
N4 C29 H29 124.3 . .
C33 O8 C30 109.6(3) . .
C31 O9 C32 108.7(4) . .
O8 C30 H30A 109.6 . .
O8 C30 H30B 109.6 . .
O8 C30 C31 110.4(4) . .
H30A C30 H30B 108.1 . .
C31 C30 H30A 109.6 . .
C31 C30 H30B 109.6 . .
O9 C31 C30 111.6(4) . .
O9 C31 H31A 109.3 . .
O9 C31 H31B 109.3 . .
C30 C31 H31A 109.3 . .
C30 C31 H31B 109.3 . .
H31A C31 H31B 108.0 . .
O9 C32 H32A 109.1 . .
O9 C32 H32B 109.1 . .
H32A C32 H32B 107.8 . .
C33 C32 O9 112.5(4) . .
C33 C32 H32A 109.1 . .
C33 C32 H32B 109.1 . .
O8 C33 C32 111.8(4) . .
O8 C33 H33A 109.3 . .
O8 C33 H33B 109.3 . .
C32 C33 H33A 109.3 . .
C32 C33 H33B 109.3 . .
H33A C33 H33B 107.9 . .

loop_
_geom_bond_atom_site_label_1
_geom_bond_atom_site_label_2
_geom_bond_distance
_geom_bond_site_symmetry_2
Co1 O2 1.9643(14) .
Co1 O4 1.9642(14) 4_566
Co1 N1 2.0210(17) .
Co1 N4 2.0412(16) 3_767
O1 C1 1.233(2) .
O2 C1 1.287(2) .
O3 C9 1.247(2) .
O4 Co1 1.9643(14) 4_565
O4 C9 1.275(2) .
O5 C8 1.433(2) .
O5 C10 1.357(2) .
O6 C16 1.216(3) .
O7 H7 0.8200 .
O7 C16 1.322(3) .
N1 C17 1.384(2) .
N1 C19 1.318(2) .
N2 C18 1.385(2) .
N2 C19 1.355(2) .
N2 C20 1.431(2) .
N3 C22 1.431(2) .
N3 C27 1.382(3) .
N3 C29 1.352(2) .
N4 Co1 2.0413(15) 3_767
N4 C28 1.383(3) .
N4 C29 1.314(2) .
C1 C2 1.503(2) .
C2 C3 1.391(2) .
C2 C7 1.399(2) .
C3 H3 0.9300 .
C3 C4 1.393(2) .
C4 C5 1.394(2) .
C4 C9 1.497(2) .
C5 H5 0.9300 .
C5 C6 1.383(3) .
C6 C7 1.389(3) .
C6 C8 1.503(2) .
C7 H7A 0.9300 .
C8 H8A 0.9700 .
C8 H8B 0.9700 .
C10 C11 1.400(3) .
C10 C15 1.389(3) .
C11 H11 0.9300 .
C11 C12 1.380(3) .
C12 H12 0.9300 .
C12 C13 1.388(3) .
C13 C14 1.394(3) .
C13 C16 1.486(3) .
C14 H14 0.9300 .
C14 C15 1.391(3) .
C15 H15 0.9300 .
C17 H17 0.9300 .
C17 C18 1.345(3) .
C18 H18 0.9300 .
C19 H19 0.9300 .
C20 C21 1.393(2) .
C20 C25 1.388(3) .
C21 H21 0.9300 .
C21 C22 1.386(3) .
C22 C23 1.386(3) .
C23 H23 0.9300 .
C23 C24 1.389(3) .
C24 C25 1.392(3) .
C24 C26 1.512(3) .
C25 H25 0.9300 .
C26 H26A 0.9600 .
C26 H26B 0.9600 .
C26 H26C 0.9600 .
C27 H27 0.9300 .
C27 C28 1.346(3) .
C28 H28 0.9300 .
C29 H29 0.9300 .
O8 C30 1.432(5) .
O8 C33 1.406(5) .
O9 C31 1.430(6) .
O9 C32 1.438(5) .
C30 H30A 0.9700 .
C30 H30B 0.9700 .
C30 C31 1.450(6) .
C31 H31A 0.9700 .
C31 H31B 0.9700 .
C32 H32A 0.9700 .
C32 H32B 0.9700 .
C32 C33 1.418(6) .
C33 H33A 0.9700 .
C33 H33B 0.9700 .
